data_7050575
loop_
_publ_author_name
'David E. Hibbs'
'Jacob Overgaard'
'Carlo Gatti'
'Trevor W. Hambley'

_publ_section_title
;
 The electron density in flavones I. Baicalein
;
_journal_issue 9
_journal_name_full 'New J. Chem.'
_journal_page_first 1392
_journal_page_last 1398
_journal_paper_doi 10.1039/b301740k
_journal_volume 27
_journal_year 2003
_chemical_formula_sum 'C15 H10 O5'
_chemical_formula_weight 270.23
_chemical_name_common Baicalein
_space_group_IT_number 14
_symmetry_cell_setting monoclinic
_symmetry_space_group_name_Hall '-P 2ybc'
_symmetry_space_group_name_H-M 'P 1 21/c 1'
_atom_sites_solution_hydrogens geom
_atom_sites_solution_primary direct
_atom_sites_solution_secondary difmap
_audit_creation_method SHELXL-97
_cell_angle_alpha 90.00
_cell_angle_beta 101.0270(10)
_cell_angle_gamma 90.00
_cell_formula_units_Z 4
_cell_length_a 7.7707(5)
_cell_length_b 13.2573(8)
_cell_length_c 11.5427(7)
_cell_measurement_reflns_used 7393
_cell_measurement_temperature 100(2)
_cell_measurement_theta_max 31.65
_cell_measurement_theta_min 2.35
_cell_volume 1167.16(13)
_computing_cell_refinement 'Bruker SMART (Bruker, 1998)'
_computing_data_collection 'Bruker SMART (Bruker, 1998)'
_computing_data_reduction 'SAINT+ V5.01 (Bruker, 1998)'
_computing_structure_refinement 'XD (Koritsanszky et al, 1995)'
_computing_structure_solution 'SHELXS-97 (Sheldrick, 1997)'
_diffrn_ambient_temperature 100(2)
_diffrn_measured_fraction_theta_full 0.961
_diffrn_measured_fraction_theta_max 0.961
_diffrn_measurement_device_type 'Bruker CCD area detector'
_diffrn_measurement_method \w-scans
_diffrn_radiation_monochromator graphite
_diffrn_radiation_source 'fine-focus sealed tube'
_diffrn_radiation_type MoK\a
_diffrn_radiation_wavelength 0.71073
_diffrn_reflns_av_R_equivalents 0.0456
_diffrn_reflns_av_sigmaI/netI 0.0193
_diffrn_reflns_limit_h_max 19
_diffrn_reflns_limit_h_min -19
_diffrn_reflns_limit_k_max 32
_diffrn_reflns_limit_k_min 0
_diffrn_reflns_limit_l_max 28
_diffrn_reflns_limit_l_min 0
_diffrn_reflns_number 65595
_diffrn_reflns_theta_full 62.85
_diffrn_reflns_theta_max 62.85
_diffrn_reflns_theta_min 2.36
_diffrn_standards_number 0
_exptl_absorpt_coefficient_mu 0.117
_exptl_absorpt_correction_T_max 1.000
_exptl_absorpt_correction_T_min 0.984
_exptl_absorpt_correction_type empirical
_exptl_absorpt_process_details
;
R. H. Blessing, Acta Cryst. (1995), A51, 33-38
;
_exptl_crystal_colour brown
_exptl_crystal_density_diffrn 1.538
_exptl_crystal_density_method 'not measured'
_exptl_crystal_description block
_exptl_crystal_F_000 560
_exptl_crystal_size_max 0.30
_exptl_crystal_size_mid 0.25
_exptl_crystal_size_min 0.20
_refine_diff_density_max 0.281
_refine_diff_density_min -0.233
_refine_ls_extinction_method none
_refine_ls_goodness_of_fit_ref 2.19
_refine_ls_hydrogen_treatment mixed
_refine_ls_matrix_type full
_refine_ls_number_parameters 420
_refine_ls_number_reflns 8469
_refine_ls_number_restraints 0
_refine_ls_restrained_S_all 2.19
_refine_ls_R_factor_all 0.169
_refine_ls_R_factor_gt 0.043
_refine_ls_shift/su_max 0.00016
_refine_ls_shift/su_mean 0.00000004
_refine_ls_structure_factor_coef Fsqd
_refine_ls_weighting_details 'calc w=1/[\s^2^(Fo^2^)+(0.1000P)^2^+0.0000P] where P=(Fo^2^+2Fc^2^)/3'
_refine_ls_weighting_scheme calc
_refine_ls_wR_factor_gt 0.033
_refine_ls_wR_factor_ref 0.035
_reflns_number_gt 8469
_reflns_number_total 18451
_reflns_threshold_expression >3sigma(I)
_cod_data_source_file b301740k.txt
_cod_data_source_block baicalein
_cod_original_cell_volume 1167.16(12)
_cod_original_sg_symbol_H-M 'P 2(1)/c'
_cod_database_code 7050575

loop_
_symmetry_equiv_pos_site_id
_symmetry_equiv_pos_as_xyz
1 +x,+y,+z
2 -x,1/2+y,1/2-z
3 -x,-y,-z
4 +x,-1/2-y,-1/2+z

loop_
_atom_site_aniso_label
_atom_site_aniso_U_11
_atom_site_aniso_U_22
_atom_site_aniso_U_33
_atom_site_aniso_U_12
_atom_site_aniso_U_13
_atom_site_aniso_U_23
O(1) 0.0173(2) 0.0152(2) 0.0139(2) -0.0003(2) 0.0062(2) 0.0010(1)
O(2) 0.0426(4) 0.0148(2) 0.0176(2) -0.0068(2) 0.0124(3) -0.0042(2)
O(3) 0.0330(3) 0.0126(2) 0.0156(2) -0.0034(2) 0.0085(2) -0.0009(2)
O(4) 0.0336(3) 0.0136(2) 0.0145(2) 0.0041(2) 0.0110(2) 0.0023(2)
O(5) 0.0348(4) 0.0141(2) 0.0156(2) 0.0025(2) 0.0107(2) -0.0012(2)
C(1) 0.0225(3) 0.0138(2) 0.0129(2) -0.0020(1) 0.0059(2) -0.0014(1)
C(2) 0.0224(3) 0.0167(2) 0.0129(2) -0.0010(2) 0.0066(2) -0.0009(1)
C(3) 0.0147(2) 0.0168(2) 0.0128(2) 0.0010(1) 0.0047(1) 0.0015(1)
C(4) 0.0138(2) 0.0127(2) 0.0123(2) 0.0003(1) 0.0039(1) 0.0004(1)
C(5) 0.0162(2) 0.0125(2) 0.0115(2) -0.0002(1) 0.0042(1) -0.0002(1)
C(6) 0.0186(2) 0.0121(2) 0.0119(2) 0.0000(1) 0.0047(2) 0.0000(1)
C(7) 0.0192(2) 0.0123(2) 0.0120(2) 0.0018(1) 0.0054(1) 0.0006(1)
C(8) 0.0190(2) 0.0121(2) 0.0130(2) 0.0023(1) 0.0052(2) 0.0000(1)
C(9) 0.0184(2) 0.0123(2) 0.0145(2) 0.0009(1) 0.0057(2) 0.0003(1)
C(10) 0.0157(2) 0.0218(2) 0.0150(2) 0.0026(2) 0.0061(2) 0.0045(2)
C(11) 0.0211(3) 0.0227(3) 0.0228(2) -0.0004(2) 0.0074(2) 0.0072(2)
C(12) 0.0239(3) 0.0312(3) 0.0310(3) 0.0006(2) 0.0099(2) 0.0149(3)
C(13) 0.0252(3) 0.0436(4) 0.0269(3) 0.0063(3) 0.0124(2) 0.0175(3)
C(14) 0.0300(4) 0.0431(4) 0.0199(2) 0.0077(3) 0.0135(2) 0.0096(3)
C(15) 0.0269(3) 0.0301(3) 0.0164(2) 0.0043(2) 0.0107(2) 0.0033(2)

loop_
_atom_site_label
_atom_site_fract_x
_atom_site_fract_y
_atom_site_fract_z
_atom_site_occupancy
_atom_site_U_iso_or_equiv
O(1) 0.75073(8) 1.05925(4) 0.51811(5) 1.0000 0.015
O(2) 0.6487(1) 0.7579(1) 0.5312(1) 1.0000 0.025
O(3) 0.5770(1) 0.7821(0) 0.7414(1) 1.0000 0.020
O(4) 0.5652(1) 0.9139(0) 0.9235(0) 1.0000 0.020
O(5) 0.6181(1) 1.1139(0) 0.8937(1) 1.0000 0.021
C(1) 0.68093(6) 0.85090(4) 0.52729(4) 1.0000 0.016
C(2) 0.73970(7) 0.89701(4) 0.42965(4) 1.0000 0.017
C(3) 0.77138(6) 0.99786(4) 0.42811(4) 1.0000 0.015
C(4) 0.69797(6) 1.01992(4) 0.61535(4) 1.0000 0.013
C(5) 0.66259(6) 0.91686(4) 0.62316(4) 1.0000 0.013
C(6) 0.61310(6) 0.88021(4) 0.72712(4) 1.0000 0.014
C(7) 0.60452(6) 0.94555(4) 0.81939(4) 1.0000 0.015
C(8) 0.63422(6) 1.04901(4) 0.80625(4) 1.0000 0.015
C(9) 0.68018(6) 1.08745(4) 0.70409(5) 1.0000 0.015
C(10) 0.83306(7) 1.05186(5) 0.33265(5) 1.0000 0.017
C(11) 0.88791(7) 1.15232(5) 0.34731(6) 1.0000 0.022
C(12) 0.95341(8) 1.20134(6) 0.25828(7) 1.0000 0.029
C(13) 0.96221(9) 1.15160(8) 0.15330(8) 1.0000 0.032
C(14) 0.90328(9) 1.05244(8) 0.13727(6) 1.0000 0.031
C(15) 0.83975(8) 1.00271(6) 0.22601(6) 1.0000 0.024
H(2) 0.75517 0.84978 0.35577 1.0000 0.020
H(3) 0.58569 0.74979 0.66730 1.0000 0.025
H(4) 0.60457 0.84517 0.94096 1.0000 0.025
H(5) 0.58308 1.07716 0.95808 1.0000 0.026
H(9) 0.70412 1.16718 0.69421 1.0000 0.018
H(11) 0.88702 1.19134 0.42963 1.0000 0.026
H(12) 1.00754 1.27622 0.27650 1.0000 0.035
H(13) 1.01111 1.19261 0.08517 1.0000 0.038
H(14) 0.90312 1.01135 0.05616 1.0000 0.037
H(15) 0.78806 0.92763 0.20523 1.0000 0.029

loop_
_atom_type_symbol
_atom_type_description
_atom_type_scat_dispersion_real
_atom_type_scat_dispersion_imag
_atom_type_scat_source
C C 0.0033 0.0016 'International Tables Vol C Tables 4.2.6.8 and 6.1.1.4'
H H 0.0000 0.0000 'International Tables Vol C Tables 4.2.6.8 and 6.1.1.4'
O O 0.0106 0.0060 'International Tables Vol C Tables 4.2.6.8 and 6.1.1.4'

loop_
_geom_angle_atom_site_label_1
_geom_angle_atom_site_label_2
_geom_angle_atom_site_label_3
_geom_angle
_geom_angle_site_symmetry_1
_geom_angle_site_symmetry_2
_geom_angle_site_symmetry_3
_geom_angle_publ_flag
C(3) O(1) C(4) 119.88(5) 1_555 1_555 1_555 yes
O(2) C(1) C(2) 122.76(5) 1_555 1_555 1_555 yes
O(2) C(1) C(5) 121.17(5) 1_555 1_555 1_555 yes
C(2) C(1) C(5) 116.07(5) 1_555 1_555 1_555 yes
C(1) C(2) C(3) 121.05(5) 1_555 1_555 1_555 yes
O(1) C(3) C(2) 122.19(5) 1_555 1_555 1_555 yes
O(1) C(3) C(10) 112.73(5) 1_555 1_555 1_555 yes
C(2) C(3) C(10) 125.07(5) 1_555 1_555 1_555 yes
O(1) C(4) C(5) 121.17(5) 1_555 1_555 1_555 yes
O(1) C(4) C(9) 116.56(5) 1_555 1_555 1_555 yes
C(5) C(4) C(9) 122.26(5) 1_555 1_555 1_555 yes
C(1) C(5) C(4) 119.61(5) 1_555 1_555 1_555 yes
C(1) C(5) C(6) 121.79(5) 1_555 1_555 1_555 yes
C(4) C(5) C(6) 118.58(5) 1_555 1_555 1_555 yes
O(3) C(6) C(5) 122.13(5) 1_555 1_555 1_555 yes
O(3) C(6) C(7) 117.93(5) 1_555 1_555 1_555 yes
C(5) C(6) C(7) 119.92(5) 1_555 1_555 1_555 yes
O(4) C(7) C(6) 122.56(5) 1_555 1_555 1_555 yes
O(4) C(7) C(8) 117.76(5) 1_555 1_555 1_555 yes
C(6) C(7) C(8) 119.67(4) 1_555 1_555 1_555 yes
O(5) C(8) C(7) 120.07(5) 1_555 1_555 1_555 yes
O(5) C(8) C(9) 118.39(5) 1_555 1_555 1_555 yes
C(7) C(8) C(9) 121.55(4) 1_555 1_555 1_555 yes
C(4) C(9) C(8) 117.84(4) 1_555 1_555 1_555 yes
C(3) C(10) C(11) 120.58(6) 1_555 1_555 1_555 yes
C(3) C(10) C(15) 120.27(6) 1_555 1_555 1_555 yes
C(11) C(10) C(15) 119.14(6) 1_555 1_555 1_555 yes
C(10) C(11) C(12) 120.08(7) 1_555 1_555 1_555 yes
C(11) C(12) C(13) 120.47(7) 1_555 1_555 1_555 yes
C(12) C(13) C(14) 119.53(6) 1_555 1_555 1_555 yes
C(13) C(14) C(15) 120.36(8) 1_555 1_555 1_555 yes
C(10) C(15) C(14) 120.39(7) 1_555 1_555 1_555 yes

loop_
_geom_bond_atom_site_label_1
_geom_bond_atom_site_label_2
_geom_bond_distance
_geom_bond_site_symmetry_1
_geom_bond_site_symmetry_2
_geom_bond_publ_flag
O(1) C(3) 1.3532(7) 1_555 1_555 yes
O(1) C(4) 1.3695(7) 1_555 1_555 yes
O(2) C(1) 1.2604(8) 1_555 1_555 yes
O(3) C(6) 1.3478(7) 1_555 1_555 yes
O(4) C(7) 1.3618(7) 1_555 1_555 yes
O(5) C(8) 1.3498(7) 1_555 1_555 yes
C(1) C(2) 1.4316(7) 1_555 1_555 yes
C(1) C(5) 1.4387(7) 1_555 1_555 yes
C(2) C(3) 1.3602(7) 1_555 1_555 yes
C(3) C(10) 1.4691(7) 1_555 1_555 yes
C(4) C(5) 1.4001(7) 1_555 1_555 yes
C(4) C(9) 1.3871(7) 1_555 1_555 yes
C(5) C(6) 1.4143(6) 1_555 1_555 yes
C(6) C(7) 1.3843(7) 1_555 1_555 yes
C(7) C(8) 1.4039(7) 1_555 1_555 yes
C(8) C(9) 1.3925(7) 1_555 1_555 yes
C(10) C(11) 1.3987(8) 1_555 1_555 yes
C(10) C(15) 1.4024(8) 1_555 1_555 yes
C(11) C(12) 1.3920(8) 1_555 1_555 yes
C(12) C(13) 1.3926(14) 1_555 1_555 yes
C(13) C(14) 1.3927(14) 1_555 1_555 yes
C(14) C(15) 1.3860(9) 1_555 1_555 yes
